data_4072187
loop_
_publ_author_name
'Bouyahyi, Miloud'
'Grunova, Ekaterina'
'Marquet, Nicolas'
'Kirillov, Evgueni'
'Thomas, Christophe M.'
'Roisnel, Thierry'
'Carpentier, Jean-Fran\,cois'

_publ_section_title
;
 Aluminum Complexes of Fluorinated Dialkoxy-Diimino Salen-like Ligands:
 Syntheses, Structures, and Use in Ring-Opening Polymerization of Cyclic
 Esters
;
_journal_issue 22
_journal_name_full Organometallics
_journal_page_first 5815
_journal_paper_doi 10.1021/om800651z
_journal_volume 27
_journal_year 2008
_chemical_absolute_configuration unk
_chemical_compound_source 'synthesis as described'
_chemical_formula_moiety 'C21 H27 Al1 F12 N2 O3'
_chemical_formula_sum 'C21 H27 Al F12 N2 O3'
_chemical_formula_weight 610.43
_chemical_name_systematic
;
 ?
;
_space_group_IT_number 1
_symmetry_cell_setting triclinic
_symmetry_Int_Tables_number 1
_symmetry_space_group_name_Hall 'P 1'
_symmetry_space_group_name_H-M 'P 1'
_atom_sites_solution_hydrogens geom
_atom_sites_solution_primary direct
_atom_sites_solution_secondary difmap
_audit_conform_dict_location ftp://ftp.iucr.org/pub/cif_core.dic
_audit_conform_dict_name cif_core.dic
_audit_conform_dict_version 2.3
_audit_creation_date 2007-04-19T14:36:42-00:00
_audit_creation_method 'WinGX routine CIF_UPDATE'
_cell_angle_alpha 70.161(7)
_cell_angle_beta 79.861(7)
_cell_angle_gamma 85.599(7)
_cell_formula_units_Z 4
_cell_length_a 10.5749(13)
_cell_length_b 15.880(2)
_cell_length_c 16.688(2)
_cell_measurement_reflns_used 1447
_cell_measurement_temperature 100(2)
_cell_measurement_theta_max 19.14
_cell_measurement_theta_min 2.36
_cell_measurement_wavelength 0.71073
_cell_volume 2594.5(6)
_computing_cell_refinement 'Bruker SMART, 2006'
_computing_data_collection 'Bruker SMART, 2006'
_computing_data_reduction 'Bruker SAINT, 2006'
_computing_molecular_graphics 'Ortep-3 for Windows (Farrugia, 1997)'
_computing_publication_material 'WinGX publication routines (Farrugia, 1999)'
_computing_structure_refinement 'SHELXL-97 (Sheldrick, 1997)'
_computing_structure_solution 'SIR97 (Altomare et al., 1999)'
_diffrn_ambient_temperature 100(2)
_diffrn_detector 'CCD plate'
_diffrn_measured_fraction_theta_full 0.992
_diffrn_measured_fraction_theta_max 0.992
_diffrn_measurement_device_type 'APEXII, Bruker-AXS'
_diffrn_measurement_method 'CCD rotation images, thin slices'
_diffrn_radiation_monochromator graphite
_diffrn_radiation_probe x-ray
_diffrn_radiation_type MoK\a
_diffrn_radiation_wavelength 0.71073
_diffrn_reflns_av_R_equivalents 0.1316
_diffrn_reflns_av_unetI/netI 0.2081
_diffrn_reflns_limit_h_max 13
_diffrn_reflns_limit_h_min -13
_diffrn_reflns_limit_k_max 20
_diffrn_reflns_limit_k_min -20
_diffrn_reflns_limit_l_max 21
_diffrn_reflns_limit_l_min -21
_diffrn_reflns_number 30948
_diffrn_reflns_theta_full 27.48
_diffrn_reflns_theta_max 27.48
_diffrn_reflns_theta_min 2.91
_exptl_absorpt_coefficient_mu 0.191
_exptl_absorpt_correction_T_max 0.994
_exptl_absorpt_correction_T_min 0.924
_exptl_absorpt_correction_type multi-scan
_exptl_absorpt_process_details
;
  [Sheldrick, G.M. (2002). SADABS Bruker AXS Inc., Madison, Wisconsin, USA]
;
_exptl_crystal_colour colourless
_exptl_crystal_density_diffrn 1.563
_exptl_crystal_density_method 'not measured'
_exptl_crystal_description blade
_exptl_crystal_F_000 1248
_exptl_crystal_size_max 0.3
_exptl_crystal_size_mid 0.1
_exptl_crystal_size_min 0.03
_refine_diff_density_max 0.387
_refine_diff_density_min -0.356
_refine_diff_density_rms 0.08
_refine_ls_abs_structure_details 'Flack H D (1983), Acta Cryst. A39, 876-881'
_refine_ls_abs_structure_Flack 10(10)
_refine_ls_extinction_method none
_refine_ls_goodness_of_fit_ref 0.933
_refine_ls_hydrogen_treatment constr
_refine_ls_matrix_type full
_refine_ls_number_parameters 1390
_refine_ls_number_reflns 11810
_refine_ls_number_restraints 3
_refine_ls_restrained_S_all 0.933
_refine_ls_R_factor_all 0.1877
_refine_ls_R_factor_gt 0.07
_refine_ls_shift/su_max 0.004
_refine_ls_shift/su_mean 0.001
_refine_ls_structure_factor_coef Fsqd
_refine_ls_weighting_details 'calc w=1/[\s^2^(Fo^2^)+(0.0374P)^2^+0.0000P] where P=(Fo^2^+2Fc^2^)/3'
_refine_ls_weighting_scheme calc
_refine_ls_wR_factor_gt 0.1103
_refine_ls_wR_factor_ref 0.1482
_reflns_number_gt 5140
_reflns_number_total 11810
_reflns_threshold_expression >2sigma(I)
_cod_data_source_file om800651z_si_005.cif
_cod_data_source_block p1
_cod_database_code 4072187

loop_
_symmetry_equiv_pos_as_xyz
'x, y, z'

loop_
_atom_site_label
_atom_site_type_symbol
_atom_site_fract_x
_atom_site_fract_y
_atom_site_fract_z
_atom_site_U_iso_or_equiv
_atom_site_adp_type
_atom_site_occupancy
_atom_site_symmetry_multiplicity
_atom_site_calc_flag
_atom_site_refinement_flags
O5 O 0.5543(7) 0.6738(5) 0.7256(5) 0.025(2) Uani 1 1 d .
O6 O 0.8444(7) 0.7701(5) 0.2526(5) 0.0188(18) Uiso 1 1 d .
C211 C 0.6702(11) 0.7822(8) 0.0642(8) 0.020(3) Uani 1 1 d .
C212 C 0.3481(10) 0.3269(8) 0.2911(8) 0.019(3) Uani 1 1 d .
C213 C 1.0983(11) 0.6209(7) 0.4952(8) 0.032(3) Uani 1 1 d .
H21A H 1.1923 0.6142 0.4946 0.039 Uiso 1 1 calc R
H21B H 1.0737 0.5826 0.4646 0.039 Uiso 1 1 calc R
C214 C 0.8065(12) 0.9260(8) 0.2370(9) 0.030(3) Uiso 1 1 d .
H21C H 0.7147 0.9198 0.238 0.045 Uiso 1 1 calc R
H21D H 0.833 0.9866 0.2004 0.045 Uiso 1 1 calc R
H21E H 0.8223 0.9154 0.2958 0.045 Uiso 1 1 calc R
O15 O 0.5001(7) 0.1546(5) 0.4111(5) 0.0211(19) Uani 1 1 d .
O16 O 0.7646(7) 0.6099(5) 0.3480(5) 0.0171(18) Uani 1 1 d .
F86 F 0.2225(7) 0.3770(4) 0.1760(5) 0.0365(19) Uani 1 1 d .
O20 O 0.3333(7) 0.2198(5) 0.8431(5) 0.0215(19) Uani 1 1 d .
O22 O 0.5860(7) 0.6923(5) 0.2521(5) 0.022(2) Uani 1 1 d .
N23 N 0.2521(9) 0.2631(6) 0.9837(7) 0.023(2) Uani 1 1 d .
N25 N 0.3290(9) 0.1028(6) 0.5647(6) 0.020(2) Uani 1 1 d .
N26 N 0.3559(9) 0.1312(7) 1.0869(7) 0.023(2) Uani 1 1 d .
F85 F 0.2403(7) 0.4693(5) 0.2402(5) 0.039(2) Uani 1 1 d .
F83 F 0.5661(7) 0.2893(6) 0.7538(5) 0.050(2) Uani 1 1 d .
O32 O 0.7893(7) 0.7908(5) 0.6917(5) 0.0237(19) Uani 1 1 d .
O34 O 0.5247(7) 0.1792(5) 0.9364(5) 0.026(2) Uani 1 1 d .
F81 F 0.4394(8) 0.2893(5) 0.6654(5) 0.048(2) Uani 1 1 d .
F82 F 0.4843(9) 0.4127(5) 0.6825(6) 0.058(3) Uani 1 1 d .
C38 C 0.2346(12) 0.3812(8) 0.2524(9) 0.025(3) Uani 1 1 d .
F77 F 0.7492(7) 0.2561(5) 0.9239(5) 0.039(2) Uani 1 1 d .
O47 O 0.2863(8) 0.0631(5) 0.9732(6) 0.032(2) Uani 1 1 d .
C50 C 0.2191(14) 0.3455(9) 0.7630(9) 0.035(4) Uani 1 1 d .
F75 F 0.8046(7) 0.1502(5) 1.0325(6) 0.048(2) Uani 1 1 d .
N57 N 0.8318(8) 0.5965(6) 0.1886(6) 0.019(2) Uani 1 1 d .
C59 C 0.4116(11) 0.7895(9) 0.2539(8) 0.027(3) Uani 1 1 d .
C61 C 0.5549(11) 0.8126(7) 0.1177(8) 0.022(3) Uani 1 1 d .
H61A H 0.5809 0.8641 0.1315 0.026 Uiso 1 1 calc R
H61B H 0.4861 0.8342 0.0818 0.026 Uiso 1 1 calc R
C64 C 0.5179(11) 0.7881(8) 0.5886(8) 0.025(3) Uani 1 1 d .
H64A H 0.4497 0.8054 0.552 0.03 Uiso 1 1 calc R
H64B H 0.5402 0.8424 0.5992 0.03 Uiso 1 1 calc R
C66 C 0.1678(11) 0.1009(8) 1.2084(8) 0.025(3) Uani 1 1 d .
H66A H 0.221 0.0729 1.2541 0.03 Uiso 1 1 calc R
H66B H 0.1416 0.0535 1.1888 0.03 Uiso 1 1 calc R
C68 C 0.3188(13) -0.0591(8) 0.9172(9) 0.039(3) Uani 1 1 d .
H68A H 0.4106 -0.0457 0.9016 0.058 Uiso 1 1 calc R
H68B H 0.2924 -0.0813 0.8747 0.058 Uiso 1 1 calc R
H68C H 0.3029 -0.1049 0.9745 0.058 Uiso 1 1 calc R
C69 C 0.7941(10) 0.5148(7) 0.2216(8) 0.020(3) Uani 1 1 d .
F87 F 0.1233(6) 0.3529(5) 0.3059(5) 0.0330(18) Uani 1 1 d .
N71 N 0.8100(8) 0.5847(6) 0.6788(6) 0.018(2) Uani 1 1 d .
C72 C 0.2732(11) 0.3455(8) 0.9381(9) 0.026(3) Uani 1 1 d .
O73 O 0.3243(7) 0.2375(5) 0.3147(5) 0.0210(19) Uani 1 1 d .
C74 C -0.0324(10) 0.1995(8) 1.1732(8) 0.029(3) Uani 1 1 d .
H74A H -0.0671 0.1571 1.151 0.034 Uiso 1 1 calc R
H74B H -0.1061 0.2296 1.1987 0.034 Uiso 1 1 calc R
C76 C 0.2849(13) -0.0780(8) 0.4278(9) 0.031(3) Uani 1 1 d .
H76A H 0.3772 -0.0703 0.4235 0.047 Uiso 1 1 calc R
H76B H 0.2637 -0.0648 0.3698 0.047 Uiso 1 1 calc R
H76C H 0.2623 -0.1399 0.4626 0.047 Uiso 1 1 calc R
C77 C 0.6151(11) 0.1280(8) 0.9822(9) 0.025(3) Uani 1 1 d .
C78 C 0.6933(12) 0.0757(10) 0.9287(10) 0.038(4) Uani 1 1 d .
C79 C 0.5928(12) 0.1066(8) 0.4581(8) 0.023(3) Uani 1 1 d .
C80 C 0.2422(13) 0.0254(9) 0.9186(8) 0.032(3) Uani 1 1 d .
H80 H 0.2582 0.0696 0.8588 0.038 Uiso 1 1 calc R
N81 N 0.2421(9) 0.2500(7) 0.4705(6) 0.021(2) Uani 1 1 d .
C82 C 0.6997(10) 0.4911(8) 0.3049(8) 0.020(3) Uani 1 1 d .
H82A H 0.6153 0.5189 0.2922 0.025 Uiso 1 1 calc R
H82B H 0.6891 0.4254 0.3274 0.025 Uiso 1 1 calc R
N83 N 0.7309(8) 0.7275(6) 0.5789(6) 0.017(2) Uani 1 1 d .
C84 C 0.6739(12) 0.1708(8) 0.4737(9) 0.028(3) Uani 1 1 d .
N85 N 0.7676(8) 0.7530(6) 0.1065(6) 0.020(2) Uani 1 1 d .
C86 C 0.1380(11) 0.0684(8) 0.6816(8) 0.024(3) Uani 1 1 d .
H86A H 0.1892 0.0324 0.7262 0.029 Uiso 1 1 calc R
H86B H 0.1079 0.028 0.6552 0.029 Uiso 1 1 calc R
C88 C 0.3760(10) 0.3581(7) 0.3647(8) 0.017(3) Uani 1 1 d .
H88A H 0.4581 0.3306 0.3828 0.02 Uiso 1 1 calc R
H88B H 0.3855 0.4239 0.3429 0.02 Uiso 1 1 calc R
C90 C 0.5565(10) 0.0602(8) 1.0704(8) 0.022(3) Uani 1 1 d .
H90A H 0.5183 0.0107 1.0598 0.026 Uiso 1 1 calc R
H90B H 0.6265 0.0342 1.1043 0.026 Uiso 1 1 calc R
F76 F 0.6395(8) 0.2338(5) 1.0478(5) 0.043(2) Uani 1 1 d .
C92 C 0.4992(10) 0.7416(8) 0.2018(9) 0.022(3) Uani 1 1 d .
C93 C 0.3786(12) 0.7725(10) 0.7287(9) 0.035(4) Uani 1 1 d .
C94 C 0.8813(11) 0.8598(8) 0.2019(8) 0.024(3) Uani 1 1 d .
H94 H 0.8646 0.8717 0.1418 0.029 Uiso 1 1 calc R
C95 C 1.0535(10) 0.6030(7) 0.0989(9) 0.032(3) Uani 1 1 d .
H95A H 1.0888 0.6234 0.1402 0.038 Uiso 1 1 calc R
H95B H 1.065 0.5372 0.1161 0.038 Uiso 1 1 calc R
C96 C 0.7373(11) 0.5201(7) 0.3747(8) 0.021(3) Uani 1 1 d .
C98 C 0.2447(9) 0.1706(6) 1.1334(7) 0.023(2) Uani 1 1 d .
H98 H 0.2771 0.2155 1.1545 0.027 Uiso 1 1 calc R
C99 C 0.3717(11) 0.3638(8) 0.8577(8) 0.020(3) Uani 1 1 d .
H99A H 0.4581 0.3468 0.8738 0.024 Uiso 1 1 calc R
H99B H 0.3713 0.4287 0.8246 0.024 Uiso 1 1 calc R
C101 C 0.7357(12) 0.5413(8) 0.8654(8) 0.025(3) Uani 1 1 d .
C102 C 0.8618(9) 0.7087(6) 0.5478(6) 0.021(2) Uani 1 1 d .
H102 H 0.9149 0.7388 0.5738 0.025 Uiso 1 1 calc R
C103 C 0.6360(10) 0.7568(7) 0.5386(8) 0.015(3) Uani 1 1 d .
C104 C 1.0299(10) 0.5891(8) 0.5885(7) 0.024(3) Uani 1 1 d .
H10A H 1.0638 0.621 0.6217 0.029 Uiso 1 1 calc R
H10B H 1.0465 0.5242 0.6152 0.029 Uiso 1 1 calc R
C105 C 0.1605(9) 0.2187(6) 1.0635(7) 0.022(2) Uani 1 1 d .
H105 H 0.1218 0.1696 1.0514 0.027 Uiso 1 1 calc R
O106 O 0.2438(8) 0.0763(5) 0.4167(5) 0.027(2) Uani 1 1 d .
C107 C 0.9602(12) 0.7688(9) -0.0209(9) 0.043(4) Uani 1 1 d .
H10C H 0.9465 0.8346 -0.0416 0.052 Uiso 1 1 calc R
H10D H 0.9218 0.7433 -0.0574 0.052 Uiso 1 1 calc R
C109 C 0.0650(11) -0.0251(9) 0.4812(9) 0.038(3) Uani 1 1 d .
H10E H 0.0199 0.0156 0.51 0.057 Uiso 1 1 calc R
H10F H 0.0427 -0.087 0.5162 0.057 Uiso 1 1 calc R
H10G H 0.0394 -0.0112 0.4244 0.057 Uiso 1 1 calc R
C112 C 0.3851(12) 0.6517(9) 0.6622(9) 0.032(3) Uani 1 1 d .
C113 C 0.4708(11) 0.3479(8) 0.2182(8) 0.022(3) Uani 1 1 d .
C114 C 0.1417(9) 0.2011(7) 0.5444(7) 0.027(3) Uani 1 1 d .
H114 H 0.1001 0.1594 0.524 0.032 Uiso 1 1 calc R
C115 C 0.8988(9) 0.7298(6) 0.0717(7) 0.021(2) Uani 1 1 d .
H115 H 0.9555 0.7483 0.1045 0.026 Uiso 1 1 calc R
C116 C 0.4565(11) 0.0993(8) 1.1227(8) 0.025(3) Uani 1 1 d .
C117 C 0.5337(11) 0.0334(8) 0.5456(8) 0.025(3) Uani 1 1 d .
H11A H 0.5 -0.016 0.5322 0.03 Uiso 1 1 calc R
H11B H 0.6027 0.0082 0.5806 0.03 Uiso 1 1 calc R
C118 C 0.9091(8) 0.6271(6) 0.1036(7) 0.020(2) Uani 1 1 d .
H118 H 0.8726 0.6038 0.064 0.024 Uiso 1 1 calc R
C119 C 1.1273(10) 0.6452(8) 0.0096(8) 0.031(3) Uani 1 1 d .
H11C H 1.1023 0.617 -0.0297 0.038 Uiso 1 1 calc R
H11D H 1.2202 0.6334 0.0112 0.038 Uiso 1 1 calc R
C121 C 0.6634(12) 0.7951(8) -0.0268(9) 0.038(4) Uani 1 1 d .
H12A H 0.7431 0.7725 -0.0531 0.058 Uiso 1 1 calc R
H12B H 0.6524 0.859 -0.0581 0.058 Uiso 1 1 calc R
H12C H 0.5904 0.7624 -0.0296 0.058 Uiso 1 1 calc R
C122 C 0.3443(10) 0.3109(8) 0.8004(9) 0.024(3) Uani 1 1 d .
C123 C 0.6326(11) 0.4989(8) 0.4536(9) 0.029(3) Uani 1 1 d .
C124 C 0.4735(12) 0.0943(8) 1.2102(8) 0.028(3) Uani 1 1 d .
H12D H 0.4003 0.1239 1.2353 0.042 Uiso 1 1 calc R
H12E H 0.553 0.1241 1.2068 0.042 Uiso 1 1 calc R
H12F H 0.4785 0.0314 1.2465 0.042 Uiso 1 1 calc R
C125 C 0.8364(12) 0.8214(8) 0.7507(9) 0.027(3) Uani 1 1 d .
H125 H 0.802 0.7843 0.8112 0.033 Uiso 1 1 calc R
C126 C 0.8329(10) 0.4205(7) 0.7038(8) 0.029(3) Uani 1 1 d .
H12G H 0.8874 0.438 0.647 0.043 Uiso 1 1 calc R
H12H H 0.7586 0.3882 0.7023 0.043 Uiso 1 1 calc R
H12I H 0.8824 0.3817 0.7473 0.043 Uiso 1 1 calc R
C127 C 0.6754(12) 0.0555(9) 0.4009(9) 0.029(3) Uani 1 1 d .
C128 C 1.0239(11) 0.8673(9) 0.1988(8) 0.031(3) Uani 1 1 d .
H12J H 1.0708 0.8234 0.1747 0.047 Uiso 1 1 calc R
H12K H 1.0418 0.8556 0.2573 0.047 Uiso 1 1 calc R
H12L H 1.0515 0.9277 0.1624 0.047 Uiso 1 1 calc R
C129 C 0.0991(13) 0.0110(9) 0.9422(10) 0.043(4) Uani 1 1 d .
H12M H 0.055 0.0675 0.9425 0.064 Uiso 1 1 calc R
H12N H 0.0801 -0.0341 0.9997 0.064 Uiso 1 1 calc R
H12O H 0.0694 -0.0098 0.8999 0.064 Uiso 1 1 calc R
C131 C 0.4290(12) 0.0693(8) 0.5971(9) 0.026(3) Uani 1 1 d .
C132 C 0.7877(10) 0.5024(7) 0.7263(8) 0.019(3) Uani 1 1 d .
C133 C 0.0335(10) 0.2492(8) 0.5848(7) 0.024(3) Uani 1 1 d .
H13A H -0.0161 0.288 0.5405 0.029 Uiso 1 1 calc R
H13B H 0.0682 0.287 0.6122 0.029 Uiso 1 1 calc R
C134 C 0.4619(11) 0.7181(8) 0.6771(8) 0.023(3) Uani 1 1 d .
C135 C 0.6235(12) 0.7676(8) 0.4468(8) 0.032(3) Uani 1 1 d .
H13C H 0.7029 0.7465 0.4188 0.048 Uiso 1 1 calc R
H13D H 0.6082 0.8309 0.4151 0.048 Uiso 1 1 calc R
H13E H 0.5513 0.7323 0.447 0.048 Uiso 1 1 calc R
C136 C 0.8639(12) 0.4679(8) 0.4032(9) 0.024(3) Uani 1 1 d .
C137 C 0.2098(11) 0.4272(7) 0.9564(7) 0.027(3) Uani 1 1 d .
H13F H 0.1479 0.4084 1.01 0.04 Uiso 1 1 calc R
H13G H 0.1652 0.4623 0.9086 0.04 Uiso 1 1 calc R
H13H H 0.2754 0.464 0.9625 0.04 Uiso 1 1 calc R
C138 C -0.0540(11) 0.1754(8) 0.6540(8) 0.033(3) Uani 1 1 d .
H13I H -0.1263 0.2042 0.6821 0.04 Uiso 1 1 calc R
H13J H -0.0903 0.1397 0.6253 0.04 Uiso 1 1 calc R
C139 C 0.2093(11) -0.0141(7) 0.4704(9) 0.028(3) Uani 1 1 d .
H139 H 0.2343 -0.0261 0.5284 0.033 Uiso 1 1 calc R
C141 C 0.2217(8) 0.1420(6) 0.6121(6) 0.020(2) Uani 1 1 d .
H141 H 0.2573 0.1799 0.6398 0.024 Uiso 1 1 calc R
C142 C 1.0657(10) 0.7176(8) 0.4479(8) 0.039(3) Uani 1 1 d .
H14A H 1.1014 0.7567 0.4734 0.046 Uiso 1 1 calc R
H14B H 1.1066 0.7335 0.3867 0.046 Uiso 1 1 calc R
C143 C 0.4554(11) 0.0648(8) 0.6851(7) 0.026(3) Uani 1 1 d .
H14C H 0.382 0.0906 0.7142 0.038 Uiso 1 1 calc R
H14D H 0.5327 0.0986 0.6779 0.038 Uiso 1 1 calc R
H14E H 0.4685 0.0021 0.7199 0.038 Uiso 1 1 calc R
C144 C 0.9227(11) 0.7346(8) 0.4523(8) 0.026(3) Uani 1 1 d .
H14F H 0.8863 0.6983 0.4242 0.031 Uiso 1 1 calc R
H14G H 0.9047 0.7986 0.4219 0.031 Uiso 1 1 calc R
C145 C 0.2137(10) 0.4075(7) 0.4731(7) 0.026(3) Uani 1 1 d .
H14H H 0.1462 0.3839 0.5229 0.039 Uiso 1 1 calc R
H14I H 0.1767 0.4535 0.4269 0.039 Uiso 1 1 calc R
H14J H 0.2809 0.4339 0.4903 0.039 Uiso 1 1 calc R
C146 C 0.8306(9) 0.4428(7) 0.1826(8) 0.026(3) Uani 1 1 d .
H14K H 0.8912 0.4664 0.129 0.04 Uiso 1 1 calc R
H14L H 0.7535 0.4223 0.1702 0.04 Uiso 1 1 calc R
H14M H 0.8709 0.3925 0.2232 0.04 Uiso 1 1 calc R
C147 C 0.6307(14) 0.5253(10) 0.9456(10) 0.041(4) Uani 1 1 d .
C151 C 0.7041(12) 0.4873(8) 0.8123(9) 0.027(3) Uani 1 1 d .
H15A H 0.7095 0.4229 0.8467 0.032 Uiso 1 1 calc R
H15B H 0.614 0.501 0.8027 0.032 Uiso 1 1 calc R
C152 C 1.1033(10) 0.7460(7) -0.0261(7) 0.030(3) Uani 1 1 d .
H15C H 1.1417 0.7757 0.0071 0.036 Uiso 1 1 calc R
H15D H 1.1456 0.7692 -0.087 0.036 Uiso 1 1 calc R
C153 C 0.0475(10) 0.1468(7) 1.2442(7) 0.033(3) Uani 1 1 d .
H15E H -0.0069 0.1007 1.2899 0.04 Uiso 1 1 calc R
H15F H 0.0747 0.1882 1.2706 0.04 Uiso 1 1 calc R
C161 C 0.0215(9) 0.1125(7) 0.7234(6) 0.029(3) Uani 1 1 d .
H16A H 0.0517 0.1471 0.7555 0.035 Uiso 1 1 calc R
H16B H -0.0361 0.0653 0.7649 0.035 Uiso 1 1 calc R
C162 C 0.0456(10) 0.2691(7) 1.0987(7) 0.024(3) Uani 1 1 d .
H16C H 0.0762 0.3147 1.1187 0.029 Uiso 1 1 calc R
H16D H -0.0072 0.2994 1.0532 0.029 Uiso 1 1 calc R
C165 C 0.7929(14) 0.9191(8) 0.7341(10) 0.049(4) Uani 1 1 d .
H16E H 0.6988 0.9228 0.7441 0.073 Uiso 1 1 calc R
H16F H 0.8254 0.9546 0.6742 0.073 Uiso 1 1 calc R
H16G H 0.8266 0.9425 0.7733 0.073 Uiso 1 1 calc R
C201 C 0.8846(8) 0.6071(6) 0.5918(7) 0.021(2) Uani 1 1 d .
H201 H 0.8506 0.5734 0.5595 0.025 Uiso 1 1 calc R
C202 C 0.2707(11) 0.3330(8) 0.4414(8) 0.025(3) Uani 1 1 d .
C203 C 0.4234(13) 0.6729(10) 0.1821(10) 0.037(4) Uani 1 1 d .
F11 F 0.4574(8) 0.6095(5) 0.6110(6) 0.050(2) Uani 1 1 d .
F12 F 0.3367(7) 0.5863(5) 0.7355(5) 0.043(2) Uani 1 1 d .
F13 F 0.2835(8) 0.6894(6) 0.6223(6) 0.059(3) Uani 1 1 d .
F15 F 0.5201(6) 0.5358(5) 0.4285(5) 0.0389(19) Uani 1 1 d .
F16 F 0.6524(6) 0.5272(5) 0.5151(5) 0.0306(17) Uani 1 1 d .
F17 F 0.6109(8) 0.4100(5) 0.4875(5) 0.048(2) Uani 1 1 d .
F21 F 0.3088(7) 0.7185(5) 0.8022(5) 0.047(2) Uani 1 1 d .
F22 F 0.2929(8) 0.8266(6) 0.6837(6) 0.062(3) Uani 1 1 d .
F23 F 0.4499(8) 0.8232(5) 0.7492(5) 0.054(2) Uani 1 1 d .
F25 F 0.7688(7) 0.0041(5) 0.4422(5) 0.038(2) Uani 1 1 d .
F26 F 0.6014(6) 0.0006(5) 0.3846(5) 0.0344(19) Uani 1 1 d .
F27 F 0.7293(7) 0.1103(5) 0.3266(5) 0.038(2) Uani 1 1 d .
F31 F 0.7597(7) 0.1267(5) 0.8550(5) 0.046(2) Uani 1 1 d .
F32 F 0.6155(7) 0.0258(5) 0.9050(5) 0.043(2) Uani 1 1 d .
F33 F 0.7774(7) 0.0153(5) 0.9713(6) 0.048(2) Uani 1 1 d .
F35 F 0.7275(7) 0.2331(5) 0.4023(5) 0.040(2) Uani 1 1 d .
F36 F 0.7697(7) 0.1275(5) 0.5186(6) 0.046(2) Uani 1 1 d .
F37 F 0.6005(8) 0.2118(5) 0.5246(5) 0.046(2) Uani 1 1 d .
F41 F 0.3199(7) 0.8403(6) 0.2131(6) 0.054(2) Uani 1 1 d .
F42 F 0.4774(6) 0.8461(5) 0.2755(5) 0.0312(18) Uani 1 1 d .
F43 F 0.3479(7) 0.7350(5) 0.3305(6) 0.045(2) Uani 1 1 d .
F45 F 0.4936(7) 0.4370(4) 0.1846(5) 0.0348(18) Uani 1 1 d .
F46 F 0.4610(6) 0.3183(5) 0.1551(5) 0.0327(18) Uani 1 1 d .
F47 F 0.5767(6) 0.3080(4) 0.2523(5) 0.0309(17) Uani 1 1 d .
F51 F 0.5174(8) 0.5626(6) 0.9220(6) 0.060(3) Uani 1 1 d .
F52 F 0.6114(10) 0.4410(5) 0.9911(6) 0.070(3) Uani 1 1 d .
F53 F 0.6572(8) 0.5660(5) 0.9994(5) 0.048(2) Uani 1 1 d .
F55 F 0.1884(8) 0.3031(5) 0.7131(6) 0.048(2) Uani 1 1 d .
F56 F 0.2241(9) 0.4335(5) 0.7143(7) 0.071(3) Uani 1 1 d .
F57 F 0.1198(8) 0.3395(6) 0.8257(6) 0.047(2) Uani 1 1 d .
F61 F 0.8568(7) 0.3799(5) 0.4172(6) 0.048(2) Uani 1 1 d .
F62 F 0.8927(6) 0.4762(5) 0.4750(5) 0.0321(17) Uani 1 1 d .
F63 F 0.9641(7) 0.4965(5) 0.3412(5) 0.042(2) Uani 1 1 d .
F65 F 0.3735(7) 0.6082(5) 0.2523(6) 0.045(2) Uani 1 1 d .
F66 F 0.5006(8) 0.6332(5) 0.1326(6) 0.044(2) Uani 1 1 d .
F67 F 0.3255(8) 0.7107(5) 0.1397(6) 0.057(3) Uani 1 1 d .
F71 F 0.8631(9) 0.4225(5) 0.9464(7) 0.071(3) Uani 1 1 d .
F72 F 0.9053(8) 0.5546(5) 0.9384(5) 0.043(2) Uani 1 1 d .
F73 F 0.9585(7) 0.5160(6) 0.8286(6) 0.051(2) Uani 1 1 d .
Al1 Al 0.7559(3) 0.6905(2) 0.2418(2) 0.0169(8) Uani 1 1 d .
Al2 Al 0.7219(3) 0.6888(2) 0.7111(2) 0.0209(9) Uani 1 1 d .
Al3 Al 0.3562(3) 0.1637(2) 0.9536(2) 0.0212(9) Uani 1 1 d .
Al4 Al 0.3328(3) 0.1589(2) 0.4222(2) 0.0182(8) Uani 1 1 d .
O203 O 0.7452(7) 0.6322(5) 0.8214(5) 0.024(2) Uani 1 1 d .
C222 C 0.7039(13) 0.1929(9) 0.9951(10) 0.033(4) Uani 1 1 d .
C221 C 0.4574(15) 0.3240(9) 0.7246(10) 0.042(4) Uani 1 1 d .
C231 C 0.9843(13) 0.8167(10) 0.7356(9) 0.054(4) Uani 1 1 d .
H23A H 1.0132 0.7541 0.748 0.081 Uiso 1 1 calc R
H23B H 1.0168 0.8421 0.7738 0.081 Uiso 1 1 calc R
H23C H 1.017 0.8509 0.6754 0.081 Uiso 1 1 calc R
C232 C 0.8649(12) 0.5076(9) 0.8957(9) 0.028(3) Uiso 1 1 d .

loop_
_atom_site_aniso_label
_atom_site_aniso_U_11
_atom_site_aniso_U_22
_atom_site_aniso_U_33
_atom_site_aniso_U_23
_atom_site_aniso_U_13
_atom_site_aniso_U_12
O5 0.028(4) 0.020(5) 0.017(5) 0.004(4) -0.003(4) -0.002(4)
C211 0.027(6) 0.019(6) 0.026(8) -0.019(6) -0.010(6) -0.002(5)
C212 0.014(6) 0.030(7) 0.014(7) -0.014(6) 0.005(5) 0.001(5)
C213 0.028(6) 0.032(7) 0.045(8) -0.025(6) -0.005(6) -0.001(5)
O15 0.016(4) 0.025(5) 0.017(5) -0.002(4) 0.003(4) -0.007(3)
O16 0.023(4) 0.006(4) 0.023(5) -0.006(4) -0.005(4) 0.001(3)
F86 0.050(4) 0.032(4) 0.032(4) -0.010(3) -0.022(4) 0.005(3)
O20 0.025(4) 0.018(5) 0.017(5) 0.000(4) -0.005(4) 0.000(4)
O22 0.017(4) 0.014(4) 0.029(5) 0.001(4) -0.008(4) 0.004(3)
N23 0.028(5) 0.017(5) 0.023(6) -0.002(5) -0.012(5) -0.002(4)
N25 0.019(5) 0.016(5) 0.018(6) 0.001(4) -0.001(4) -0.007(4)
N26 0.024(5) 0.022(5) 0.028(6) -0.011(5) -0.006(5) -0.003(4)
F85 0.050(5) 0.017(4) 0.054(6) -0.007(4) -0.032(4) 0.004(3)
F83 0.033(4) 0.076(6) 0.032(5) -0.009(4) 0.006(4) -0.008(4)
O32 0.032(5) 0.026(5) 0.014(5) -0.008(4) 0.000(4) -0.003(4)
O34 0.016(4) 0.035(5) 0.023(5) -0.004(4) -0.009(4) 0.009(4)
F81 0.065(6) 0.041(5) 0.035(5) -0.015(4) 0.004(4) -0.010(4)
F82 0.079(6) 0.032(5) 0.048(6) -0.005(4) 0.018(5) -0.006(4)
C38 0.034(7) 0.009(6) 0.036(9) -0.008(6) -0.013(6) -0.003(5)
F77 0.034(4) 0.028(4) 0.042(5) 0.006(4) -0.005(4) -0.011(3)
O47 0.053(6) 0.011(4) 0.027(5) 0.006(4) -0.018(5) -0.009(4)
C50 0.053(8) 0.026(6) 0.028(7) -0.002(5) -0.029(6) 0.005(5)
F75 0.036(4) 0.042(5) 0.068(6) -0.009(4) -0.033(4) 0.000(4)
N57 0.016(5) 0.027(6) 0.013(6) -0.008(5) -0.004(4) 0.007(4)
C59 0.017(6) 0.034(8) 0.020(7) 0.004(6) -0.005(6) -0.004(6)
C61 0.024(6) 0.013(6) 0.022(8) 0.002(6) -0.008(6) 0.004(5)
C64 0.021(6) 0.020(7) 0.029(8) -0.002(6) -0.003(6) 0.006(5)
C66 0.022(6) 0.023(6) 0.025(8) -0.001(6) -0.005(5) -0.005(5)
C68 0.047(8) 0.019(6) 0.047(9) -0.010(6) 0.000(7) 0.000(6)
C69 0.021(6) 0.012(6) 0.031(8) -0.008(6) -0.013(6) 0.003(5)
F87 0.022(4) 0.029(4) 0.046(5) -0.010(4) -0.007(3) 0.003(3)
N71 0.017(4) 0.024(5) 0.013(5) -0.002(4) -0.009(4) -0.002(4)
C72 0.019(6) 0.028(7) 0.028(8) -0.005(6) -0.005(5) -0.006(5)
O73 0.024(4) 0.019(5) 0.019(5) -0.004(4) -0.004(4) -0.001(4)
C74 0.017(5) 0.037(7) 0.028(7) -0.009(6) 0.000(5) 0.006(5)
C76 0.047(7) 0.010(5) 0.037(7) -0.003(5) -0.017(6) 0.002(4)
C77 0.016(6) 0.026(7) 0.038(9) -0.015(7) -0.008(6) 0.006(5)
C78 0.029(7) 0.039(9) 0.035(9) 0.000(7) -0.005(7) 0.005(6)
C79 0.035(7) 0.020(7) 0.012(7) 0.001(6) -0.009(6) -0.007(5)
C80 0.053(9) 0.038(8) 0.006(7) -0.008(6) -0.004(6) -0.010(7)
N81 0.020(5) 0.022(6) 0.017(6) 0.001(5) -0.004(4) -0.004(4)
C82 0.019(6) 0.013(6) 0.023(7) 0.004(5) -0.006(5) -0.004(5)
N83 0.021(5) 0.011(5) 0.012(5) 0.006(4) -0.004(4) 0.000(4)
C84 0.025(6) 0.022(7) 0.041(9) -0.011(7) -0.021(7) 0.011(5)
N85 0.018(5) 0.019(5) 0.016(6) 0.001(4) 0.002(4) 0.000(4)
C86 0.030(6) 0.025(6) 0.015(7) -0.005(5) 0.002(5) -0.001(5)
C88 0.020(6) 0.013(6) 0.023(7) -0.013(5) -0.004(5) -0.001(5)
C90 0.021(6) 0.018(6) 0.025(8) -0.004(6) -0.009(6) 0.012(5)
F76 0.053(5) 0.036(5) 0.045(6) -0.024(4) 0.009(4) -0.018(4)
C92 0.010(5) 0.028(7) 0.034(8) -0.015(7) -0.009(5) 0.007(5)
C93 0.028(7) 0.050(9) 0.028(8) -0.023(8) -0.001(7) 0.021(7)
C94 0.035(7) 0.024(7) 0.011(6) 0.001(5) -0.004(6) -0.008(5)
C95 0.024(6) 0.015(6) 0.058(10) -0.013(6) -0.012(6) 0.004(5)
C96 0.031(7) 0.003(6) 0.026(8) 0.003(5) -0.010(6) -0.009(5)
C98 0.026(5) 0.026(6) 0.020(6) -0.014(5) -0.002(5) 0.006(4)
C99 0.026(6) 0.018(6) 0.018(7) -0.009(6) -0.005(5) 0.001(5)
C101 0.052(8) 0.015(7) 0.010(7) -0.005(6) -0.006(6) 0.005(6)
C102 0.023(5) 0.018(5) 0.021(6) -0.005(5) -0.007(5) 0.001(4)
C103 0.022(6) 0.014(6) 0.016(7) -0.012(5) -0.006(5) 0.000(5)
C104 0.021(6) 0.025(6) 0.023(7) -0.004(5) -0.003(5) -0.003(5)
C105 0.024(6) 0.016(5) 0.017(6) 0.004(4) 0.006(5) -0.008(4)
O106 0.040(4) 0.009(3) 0.025(4) 0.008(3) -0.013(3) -0.002(3)
C107 0.039(8) 0.027(7) 0.048(10) 0.009(7) -0.007(7) -0.002(6)
C109 0.025(7) 0.046(8) 0.039(9) -0.012(7) 0.005(6) -0.011(6)
C112 0.024(7) 0.034(8) 0.026(8) 0.008(7) 0.002(6) -0.016(6)
C113 0.027(6) 0.021(7) 0.015(6) 0.002(5) -0.009(5) -0.010(5)
C114 0.016(5) 0.029(6) 0.032(7) -0.006(5) 0.002(5) -0.009(4)
C115 0.026(6) 0.013(5) 0.022(6) -0.003(4) 0.000(5) -0.008(4)
C116 0.026(6) 0.014(6) 0.027(8) 0.005(6) -0.001(6) -0.015(5)
C117 0.028(7) 0.025(7) 0.019(8) -0.007(6) 0.001(6) 0.000(6)
C118 0.017(5) 0.021(5) 0.020(6) -0.003(5) -0.006(5) -0.002(4)
C119 0.013(5) 0.045(8) 0.043(8) -0.026(6) 0.004(5) -0.005(5)
C121 0.040(7) 0.033(7) 0.045(9) -0.015(6) -0.018(7) 0.018(6)
C122 0.012(6) 0.024(7) 0.029(8) 0.002(6) -0.001(6) -0.007(5)
C123 0.027(6) 0.011(6) 0.042(9) -0.005(6) 0.004(6) 0.000(5)
C124 0.030(6) 0.028(7) 0.023(7) 0.001(6) -0.012(6) -0.008(5)
C125 0.032(7) 0.018(7) 0.027(8) 0.001(6) -0.009(6) -0.001(5)
C126 0.037(7) 0.014(5) 0.039(8) -0.010(5) -0.011(6) 0.000(5)
C127 0.029(7) 0.029(8) 0.037(9) -0.016(7) -0.016(7) 0.007(6)
C128 0.031(7) 0.030(7) 0.027(7) -0.004(6) 0.000(6) -0.007(5)
C129 0.048(8) 0.031(7) 0.046(9) -0.007(6) -0.013(7) 0.005(6)
C131 0.035(7) 0.011(6) 0.026(8) 0.007(5) -0.010(6) -0.004(5)
C132 0.024(6) 0.019(6) 0.014(7) -0.002(5) -0.010(5) -0.006(5)
C133 0.018(6) 0.039(7) 0.014(6) -0.008(5) 0.000(5) -0.001(5)
C134 0.020(6) 0.015(7) 0.024(7) 0.002(6) 0.001(6) 0.005(5)
C135 0.037(7) 0.024(6) 0.038(8) -0.010(6) -0.019(6) 0.018(5)
C136 0.026(6) 0.020(7) 0.028(8) -0.011(6) -0.005(6) -0.001(5)
C137 0.044(7) 0.024(6) 0.015(6) -0.011(5) -0.001(5) -0.003(5)
C138 0.034(7) 0.047(8) 0.015(7) -0.004(6) -0.003(5) -0.013(6)
C139 0.034(7) 0.011(6) 0.037(8) -0.003(6) -0.014(6) -0.002(5)
C141 0.015(5) 0.024(6) 0.022(6) -0.009(5) -0.004(4) 0.005(4)
C142 0.023(6) 0.041(7) 0.039(8) -0.003(6) 0.012(5) -0.007(5)
C143 0.038(7) 0.026(6) 0.009(6) -0.002(5) -0.003(5) -0.003(5)
C144 0.033(7) 0.021(6) 0.020(7) -0.005(5) 0.000(6) 0.000(5)
C145 0.033(6) 0.024(6) 0.018(6) -0.003(5) -0.001(5) -0.006(5)
C146 0.017(5) 0.027(6) 0.035(7) -0.012(5) -0.001(5) 0.001(4)
C147 0.045(9) 0.040(9) 0.028(9) -0.007(8) 0.010(7) 0.005(7)
C151 0.028(7) 0.018(7) 0.035(8) -0.003(6) -0.014(6) -0.004(5)
C152 0.038(6) 0.034(6) 0.016(6) -0.010(5) 0.005(5) -0.005(5)
C153 0.030(6) 0.032(6) 0.024(7) 0.005(5) 0.000(5) 0.006(5)
C161 0.024(6) 0.044(7) 0.014(6) -0.006(5) 0.002(5) 0.003(5)
C162 0.025(6) 0.023(6) 0.020(7) -0.006(5) -0.002(5) 0.009(5)
C165 0.058(9) 0.032(8) 0.054(10) -0.011(7) -0.006(8) -0.014(6)
C201 0.016(5) 0.019(5) 0.024(6) -0.006(5) 0.001(5) -0.002(4)
C202 0.023(6) 0.027(7) 0.020(7) -0.002(6) -0.005(5) 0.003(5)
C203 0.039(8) 0.040(9) 0.031(9) -0.008(8) -0.007(7) -0.008(7)
F11 0.072(6) 0.029(4) 0.050(6) -0.021(4) 0.008(5) -0.014(4)
F12 0.042(5) 0.031(4) 0.045(6) 0.003(4) 0.001(4) -0.014(4)
F13 0.045(5) 0.055(5) 0.067(6) 0.006(5) -0.030(5) -0.015(4)
F15 0.022(4) 0.059(5) 0.029(4) -0.009(4) 0.003(3) -0.004(3)
F16 0.041(4) 0.028(4) 0.024(4) -0.011(3) -0.006(3) 0.005(3)
F17 0.070(5) 0.025(4) 0.038(5) -0.006(4) 0.017(4) -0.017(4)
F21 0.045(5) 0.039(5) 0.036(5) 0.002(4) 0.015(4) 0.012(4)
F22 0.044(5) 0.064(6) 0.059(6) -0.012(5) 0.004(4) 0.035(4)
F23 0.074(6) 0.055(5) 0.043(5) -0.035(5) 0.003(5) 0.001(4)
F25 0.034(4) 0.044(5) 0.035(5) -0.013(4) -0.016(4) 0.023(4)
F26 0.029(4) 0.033(4) 0.045(5) -0.020(4) -0.001(4) -0.001(3)
F27 0.038(4) 0.040(5) 0.028(5) -0.004(4) 0.006(4) -0.010(4)
F31 0.039(4) 0.053(5) 0.040(5) -0.013(5) 0.012(4) -0.008(4)
F32 0.037(4) 0.049(5) 0.056(6) -0.034(4) -0.006(4) -0.001(3)
F33 0.040(4) 0.044(5) 0.053(6) -0.013(4) -0.008(4) 0.023(4)
F35 0.041(4) 0.027(4) 0.044(5) 0.001(4) -0.007(4) -0.013(3)
F36 0.045(4) 0.036(4) 0.064(6) -0.013(4) -0.031(4) -0.001(3)
F37 0.066(5) 0.037(5) 0.038(5) -0.020(4) 0.005(4) -0.009(4)
F41 0.031(4) 0.063(6) 0.076(7) -0.033(5) -0.021(5) 0.029(4)
F42 0.034(4) 0.036(4) 0.032(5) -0.022(4) -0.008(4) 0.003(3)
F43 0.025(4) 0.049(5) 0.057(6) -0.018(5) 0.006(4) 0.007(4)
F45 0.045(4) 0.015(4) 0.036(5) 0.001(3) 0.000(4) -0.007(3)
F46 0.042(4) 0.031(4) 0.022(4) -0.006(3) 0.000(3) -0.008(3)
F47 0.025(3) 0.030(4) 0.031(4) -0.003(3) -0.001(3) -0.002(3)
F51 0.039(5) 0.085(7) 0.045(6) -0.017(5) 0.006(4) 0.006(5)
F52 0.130(8) 0.027(5) 0.029(5) 0.008(4) 0.029(5) -0.026(5)
F53 0.064(6) 0.049(5) 0.026(5) -0.011(4) -0.004(4) 0.014(4)
F55 0.053(5) 0.055(5) 0.048(5) -0.026(4) -0.022(4) 0.006(4)
F56 0.091(7) 0.026(5) 0.086(8) 0.019(5) -0.066(7) -0.004(5)
F57 0.039(5) 0.069(6) 0.038(5) -0.022(4) -0.020(4) 0.022(4)
F61 0.052(5) 0.017(4) 0.080(7) -0.015(4) -0.036(5) 0.014(4)
F62 0.038(4) 0.037(4) 0.029(4) -0.017(3) -0.016(3) 0.007(3)
F63 0.031(4) 0.054(5) 0.031(4) -0.005(4) -0.009(4) 0.021(4)
F65 0.041(4) 0.037(5) 0.053(6) -0.010(4) -0.004(4) -0.013(4)
F66 0.058(5) 0.030(4) 0.059(6) -0.031(4) -0.014(4) 0.004(4)
F67 0.052(5) 0.044(5) 0.090(7) -0.023(5) -0.049(5) 0.003(4)
F71 0.095(7) 0.019(5) 0.091(8) 0.014(5) -0.058(7) 0.007(5)
F72 0.058(5) 0.046(5) 0.039(5) -0.023(4) -0.029(4) 0.007(4)
F73 0.037(4) 0.084(6) 0.046(5) -0.035(5) -0.027(4) 0.036(4)
Al1 0.0160(17) 0.0145(19) 0.018(2) -0.0032(17) -0.0019(16) 0.0005(14)
Al2 0.0221(19) 0.019(2) 0.020(2) -0.0053(18) -0.0043(17) 0.0039(15)
Al3 0.029(2) 0.0145(19) 0.019(2) -0.0032(17) -0.0077(17) 0.0017(15)
Al4 0.0216(19) 0.0125(19) 0.018(2) -0.0013(17) -0.0033(17) -0.0008(15)
O203 0.030(5) 0.014(5) 0.023(5) -0.001(4) -0.005(4) -0.002(4)
C222 0.036(8) 0.019(7) 0.046(10) -0.008(7) -0.018(7) 0.006(6)
C221 0.073(11) 0.015(7) 0.043(10) -0.008(7) -0.024(9) -0.013(7)
C231 0.039(8) 0.091(12) 0.037(9) -0.022(8) -0.004(7) -0.025(8)

loop_
_atom_type_symbol
_atom_type_description
_atom_type_scat_dispersion_real
_atom_type_scat_dispersion_imag
_atom_type_scat_source
C C 0.0033 0 'International Tables Vol C Tables 4.2.6.8 and 6.1.1.4'
H H 0 0 'International Tables Vol C Tables 4.2.6.8 and 6.1.1.4'
N N 0.0061 0 'International Tables Vol C Tables 4.2.6.8 and 6.1.1.4'
O O 0.0106 0 'International Tables Vol C Tables 4.2.6.8 and 6.1.1.4'
F F 0.0171 0 'International Tables Vol C Tables 4.2.6.8 and 6.1.1.4'
Al Al 0.0645 0 'International Tables Vol C Tables 4.2.6.8 and 6.1.1.4'

loop_
_geom_angle_atom_site_label_1
_geom_angle_atom_site_label_2
_geom_angle_atom_site_label_3
_geom_angle
C134 O5 Al2 131.9(8)
C94 O6 Al1 135.9(7)
N85 C211 C121 128.9(11)
N85 C211 C61 112.8(10)
C121 C211 C61 118.2(10)
O73 C212 C38 109.2(9)
O73 C212 C88 114.9(10)
C38 C212 C88 109.5(9)
O73 C212 C113 107.5(9)
C38 C212 C113 108.0(10)
C88 C212 C113 107.5(9)
C142 C213 C104 112.2(10)
C142 C213 H21A 109.2
C104 C213 H21A 109.2
C142 C213 H21B 109.2
C104 C213 H21B 109.2
H21A C213 H21B 107.9
C94 C214 H21C 109.5
C94 C214 H21D 109.5
H21C C214 H21D 109.5
C94 C214 H21E 109.5
H21C C214 H21E 109.5
H21D C214 H21E 109.5
C79 O15 Al4 137.5(8)
C96 O16 Al1 126.1(7)
C122 O20 Al3 124.9(7)
C92 O22 Al1 134.2(8)
C72 N23 C105 133.0(10)
C72 N23 Al3 121.3(9)
C105 N23 Al3 105.8(6)
C131 N25 C141 121.7(10)
C131 N25 Al4 121.8(9)
C141 N25 Al4 111.8(6)
C116 N26 C98 120.6(10)
C116 N26 Al3 122.7(9)
C98 N26 Al3 114.8(7)
C125 O32 Al2 127.9(8)
C77 O34 Al3 128.9(8)
F86 C38 F85 105.0(10)
F86 C38 F87 107.2(9)
F85 C38 F87 106.0(10)
F86 C38 C212 114.5(10)
F85 C38 C212 113.1(9)
F87 C38 C212 110.3(10)
C80 O47 Al3 132.1(8)
F55 C50 F57 107.3(11)
F55 C50 F56 105.7(10)
F57 C50 F56 105.1(12)
F55 C50 C122 114.5(11)
F57 C50 C122 111.1(11)
F56 C50 C122 112.5(11)
C69 N57 C118 120.2(10)
C69 N57 Al1 120.9(8)
C118 N57 Al1 117.7(7)
F41 C59 F42 105.1(10)
F41 C59 F43 105.2(10)
F42 C59 F43 105.0(10)
F41 C59 C92 114.5(11)
F42 C59 C92 111.2(9)
F43 C59 C92 114.8(11)
C92 C61 C211 115.5(9)
C92 C61 H61A 108.4
C211 C61 H61A 108.4
C92 C61 H61B 108.4
C211 C61 H61B 108.4
H61A C61 H61B 107.5
C103 C64 C134 115.5(9)
C103 C64 H64A 108.4
C134 C64 H64A 108.4
C103 C64 H64B 108.4
C134 C64 H64B 108.4
H64A C64 H64B 107.5
C98 C66 C153 108.9(9)
C98 C66 H66A 109.9
C153 C66 H66A 109.9
C98 C66 H66B 109.9
C153 C66 H66B 109.9
H66A C66 H66B 108.3
C80 C68 H68A 109.5
C80 C68 H68B 109.5
H68A C68 H68B 109.5
C80 C68 H68C 109.5
H68A C68 H68C 109.5
H68B C68 H68C 109.5
N57 C69 C146 125.7(12)
N57 C69 C82 117.0(10)
C146 C69 C82 117.2(10)
C132 N71 C201 121.1(10)
C132 N71 Al2 122.3(9)
C201 N71 Al2 115.9(7)
N23 C72 C99 117.0(11)
N23 C72 C137 127.2(12)
C99 C72 C137 115.8(10)
C212 O73 Al4 123.3(7)
C162 C74 C153 112.5(9)
C162 C74 H74A 109.1
C153 C74 H74A 109.1
C162 C74 H74B 109.1
C153 C74 H74B 109.1
H74A C74 H74B 107.8
C139 C76 H76A 109.5
C139 C76 H76B 109.5
H76A C76 H76B 109.5
C139 C76 H76C 109.5
H76A C76 H76C 109.5
H76B C76 H76C 109.5
O34 C77 C78 108.6(11)
O34 C77 C222 106.9(10)
C78 C77 C222 108.9(10)
O34 C77 C90 113.4(10)
C78 C77 C90 108.2(10)
C222 C77 C90 110.7(11)
F31 C78 F33 107.1(11)
F31 C78 F32 105.2(11)
F33 C78 F32 104.6(11)
F31 C78 C77 114.0(12)
F33 C78 C77 113.8(12)
F32 C78 C77 111.2(10)
O15 C79 C84 108.7(9)
O15 C79 C127 106.1(9)
C84 C79 C127 110.4(10)
O15 C79 C117 112.7(10)
C84 C79 C117 111.6(10)
C127 C79 C117 107.1(10)
O47 C80 C129 111.1(11)
O47 C80 C68 110.6(10)
C129 C80 C68 113.2(11)
O47 C80 H80 107.2
C129 C80 H80 107.2
C68 C80 H80 107.2
C202 N81 C114 129.8(10)
C202 N81 Al4 123.5(9)
C114 N81 Al4 106.7(7)
C96 C82 C69 115.0(9)
C96 C82 H82A 108.5
C69 C82 H82A 108.5
C96 C82 H82B 108.5
C69 C82 H82B 108.5
H82A C82 H82B 107.5
C103 N83 C102 130.6(10)
C103 N83 Al2 125.1(8)
C102 N83 Al2 104.2(6)
F35 C84 F37 108.6(10)
F35 C84 F36 107.9(10)
F37 C84 F36 105.4(11)
F35 C84 C79 114.2(11)
F37 C84 C79 108.7(10)
F36 C84 C79 111.7(10)
C211 N85 C115 127.3(10)
C211 N85 Al1 126.4(8)
C115 N85 Al1 103.7(6)
C141 C86 C161 109.2(9)
C141 C86 H86A 109.8
C161 C86 H86A 109.8
C141 C86 H86B 109.8
C161 C86 H86B 109.8
H86A C86 H86B 108.3
C202 C88 C212 111.9(9)
C202 C88 H88A 109.2
C212 C88 H88A 109.2
C202 C88 H88B 109.2
C212 C88 H88B 109.2
H88A C88 H88B 107.9
C116 C90 C77 114.3(10)
C116 C90 H90A 108.7
C77 C90 H90A 108.7
C116 C90 H90B 108.7
C77 C90 H90B 108.7
H90A C90 H90B 107.6
O22 C92 C59 107.5(10)
O22 C92 C61 116.2(10)
C59 C92 C61 106.9(10)
O22 C92 C203 105.9(10)
C59 C92 C203 110.5(10)
C61 C92 C203 109.8(10)
F23 C93 F22 107.1(12)
F23 C93 F21 108.7(11)
F22 C93 F21 105.9(10)
F23 C93 C134 110.9(10)
F22 C93 C134 112.2(11)
F21 C93 C134 111.8(11)
O6 C94 C214 111.5(11)
O6 C94 C128 108.4(9)
C214 C94 C128 111.3(11)
O6 C94 H94 108.5
C214 C94 H94 108.5
C128 C94 H94 108.5
C119 C95 C118 112.1(9)
C119 C95 H95A 109.2
C118 C95 H95A 109.2
C119 C95 H95B 109.2
C118 C95 H95B 109.2
H95A C95 H95B 107.9
O16 C96 C82 113.4(10)
O16 C96 C123 108.8(10)
C82 C96 C123 111.1(9)
O16 C96 C136 106.1(8)
C82 C96 C136 109.1(10)
C123 C96 C136 108.2(10)
N26 C98 C66 113.2(8)
N26 C98 C105 104.4(8)
C66 C98 C105 110.5(8)
N26 C98 H98 109.5
C66 C98 H98 109.5
C105 C98 H98 109.5
C72 C99 C122 111.4(10)
C72 C99 H99A 109.4
C122 C99 H99A 109.4
C72 C99 H99B 109.4
C122 C99 H99B 109.4
H99A C99 H99B 108
O203 C101 C151 114.2(10)
O203 C101 C232 107.7(10)
C151 C101 C232 108.8(10)
O203 C101 C147 109.2(10)
C151 C101 C147 108.3(11)
C232 C101 C147 108.5(10)
N83 C102 C144 125.0(8)
N83 C102 C201 106.3(8)
C144 C102 C201 108.6(8)
N83 C102 H102 105.1
C144 C102 H102 105.1
C201 C102 H102 105.1
N83 C103 C135 129.5(11)
N83 C103 C64 116.3(11)
C135 C103 C64 114.1(9)
C213 C104 C201 110.2(9)
C213 C104 H10A 109.6
C201 C104 H10A 109.6
C213 C104 H10B 109.6
C201 C104 H10B 109.6
H10A C104 H10B 108.1
N23 C105 C162 122.5(8)
N23 C105 C98 105.7(8)
C162 C105 C98 111.4(9)
N23 C105 H105 105.3
C162 C105 H105 105.3
C98 C105 H105 105.3
C139 O106 Al4 136.4(7)
C115 C107 C152 107.7(10)
C115 C107 H10C 110.2
C152 C107 H10C 110.2
C115 C107 H10D 110.2
C152 C107 H10D 110.2
H10C C107 H10D 108.5
C139 C109 H10E 109.5
C139 C109 H10F 109.5
H10E C109 H10F 109.5
C139 C109 H10G 109.5
H10E C109 H10G 109.5
H10F C109 H10G 109.5
F12 C112 F13 106.2(10)
F12 C112 F11 106.1(11)
F13 C112 F11 106.2(11)
F12 C112 C134 113.7(11)
F13 C112 C134 113.0(11)
F11 C112 C134 111.2(10)
F46 C113 F45 108.6(10)
F46 C113 F47 107.5(10)
F45 C113 F47 106.7(9)
F46 C113 C212 112.5(9)
F45 C113 C212 111.5(10)
F47 C113 C212 109.8(9)
N81 C114 C133 122.6(9)
N81 C114 C141 103.3(7)
C133 C114 C141 111.1(9)
N81 C114 H114 106.3
C133 C114 H114 106.3
C141 C114 H114 106.3
N85 C115 C107 124.2(9)
N85 C115 C118 106.4(8)
C107 C115 C118 111.4(9)
N85 C115 H115 104.3
C107 C115 H115 104.3
C118 C115 H115 104.3
N26 C116 C124 125.6(12)
N26 C116 C90 114.5(12)
C124 C116 C90 119.8(10)
C131 C117 C79 113.1(10)
C131 C117 H11A 109
C79 C117 H11A 109
C131 C117 H11B 109
C79 C117 H11B 109
H11A C117 H11B 107.8
N57 C118 C115 106.6(8)
N57 C118 C95 116.2(8)
C115 C118 C95 106.4(8)
N57 C118 H118 109.1
C115 C118 H118 109.1
C95 C118 H118 109.1
C95 C119 C152 112.7(9)
C95 C119 H11C 109.1
C152 C119 H11C 109.1
C95 C119 H11D 109.1
C152 C119 H11D 109.1
H11C C119 H11D 107.8
C211 C121 H12A 109.5
C211 C121 H12B 109.5
H12A C121 H12B 109.5
C211 C121 H12C 109.5
H12A C121 H12C 109.5
H12B C121 H12C 109.5
O20 C122 C99 113.7(10)
O20 C122 C50 107.9(9)
C99 C122 C50 110.8(10)
O20 C122 C221 107.1(10)
C99 C122 C221 108.5(9)
C50 C122 C221 108.7(11)
F16 C123 F17 108.4(11)
F16 C123 F15 107.7(10)
F17 C123 F15 104.6(9)
F16 C123 C96 115.6(10)
F17 C123 C96 111.2(10)
F15 C123 C96 108.8(10)
C116 C124 H12D 109.5
C116 C124 H12E 109.5
H12D C124 H12E 109.5
C116 C124 H12F 109.5
H12D C124 H12F 109.5
H12E C124 H12F 109.5
O32 C125 C165 107.9(10)
O32 C125 C231 109.7(11)
C165 C125 C231 108.8(11)
O32 C125 H125 110.1
C165 C125 H125 110.1
C231 C125 H125 110.1
C132 C126 H12G 109.5
C132 C126 H12H 109.5
H12G C126 H12H 109.5
C132 C126 H12I 109.5
H12G C126 H12I 109.5
H12H C126 H12I 109.5
F27 C127 F26 107.5(10)
F27 C127 F25 108.6(11)
F26 C127 F25 107.1(10)
F27 C127 C79 112.1(10)
F26 C127 C79 110.1(10)
F25 C127 C79 111.1(10)
C94 C128 H12J 109.5
C94 C128 H12K 109.5
H12J C128 H12K 109.5
C94 C128 H12L 109.5
H12J C128 H12L 109.5
H12K C128 H12L 109.5
C80 C129 H12M 109.5
C80 C129 H12N 109.5
H12M C129 H12N 109.5
C80 C129 H12O 109.5
H12M C129 H12O 109.5
H12N C129 H12O 109.5
N25 C131 C117 119.0(12)
N25 C131 C143 126.0(12)
C117 C131 C143 115.0(10)
N71 C132 C126 127.0(12)
N71 C132 C151 116.7(11)
C126 C132 C151 116.3(10)
C114 C133 C138 106.7(9)
C114 C133 H13A 110.4
C138 C133 H13A 110.4
C114 C133 H13B 110.4
C138 C133 H13B 110.4
H13A C133 H13B 108.6
O5 C134 C112 109.4(9)
O5 C134 C93 106.5(10)
C112 C134 C93 112.0(11)
O5 C134 C64 113.5(9)
C112 C134 C64 109.7(10)
C93 C134 C64 105.8(10)
C103 C135 H13C 109.5
C103 C135 H13D 109.5
H13C C135 H13D 109.5
C103 C135 H13E 109.5
H13C C135 H13E 109.5
H13D C135 H13E 109.5
F63 C136 F62 107.3(9)
F63 C136 F61 105.9(10)
F62 C136 F61 106.9(10)
F63 C136 C96 110.6(10)
F62 C136 C96 113.9(10)
F61 C136 C96 111.8(9)
C72 C137 H13F 109.5
C72 C137 H13G 109.5
H13F C137 H13G 109.5
C72 C137 H13H 109.5
H13F C137 H13H 109.5
H13G C137 H13H 109.5
C161 C138 C133 111.6(8)
C161 C138 H13I 109.3
C133 C138 H13I 109.3
C161 C138 H13J 109.3
C133 C138 H13J 109.3
H13I C138 H13J 108
O106 C139 C109 110.0(9)
O106 C139 C76 107.8(11)
C109 C139 C76 111.8(11)
O106 C139 H139 109.1
C109 C139 H139 109.1
C76 C139 H139 109.1
N25 C141 C114 106.5(8)
N25 C141 C86 111.2(8)
C114 C141 C86 110.4(8)
N25 C141 H141 109.6
C114 C141 H141 109.6
C86 C141 H141 109.6
C144 C142 C213 112.2(9)
C144 C142 H14A 109.2
C213 C142 H14A 109.2
C144 C142 H14B 109.2
C213 C142 H14B 109.2
H14A C142 H14B 107.9
C131 C143 H14C 109.5
C131 C143 H14D 109.5
H14C C143 H14D 109.5
C131 C143 H14E 109.5
H14C C143 H14E 109.5
H14D C143 H14E 109.5
C142 C144 C102 108.0(9)
C142 C144 H14F 110.1
C102 C144 H14F 110.1
C142 C144 H14G 110.1
C102 C144 H14G 110.1
H14F C144 H14G 108.4
C202 C145 H14H 109.5
C202 C145 H14I 109.5
H14H C145 H14I 109.5
C202 C145 H14J 109.5
H14H C145 H14J 109.5
H14I C145 H14J 109.5
C69 C146 H14K 109.5
C69 C146 H14L 109.5
H14K C146 H14L 109.5
C69 C146 H14M 109.5
H14K C146 H14M 109.5
H14L C146 H14M 109.5
F52 C147 F53 107.1(12)
F52 C147 F51 108.0(13)
F53 C147 F51 104.9(11)
F52 C147 C101 114.3(12)
F53 C147 C101 111.8(12)
F51 C147 C101 110.2(12)
C132 C151 C101 116.0(10)
C132 C151 H15A 108.3
C101 C151 H15A 108.3
C132 C151 H15B 108.3
C101 C151 H15B 108.3
H15A C151 H15B 107.4
C107 C152 C119 111.4(9)
C107 C152 H15C 109.3
C119 C152 H15C 109.3
C107 C152 H15D 109.3
C119 C152 H15D 109.3
H15C C152 H15D 108
C74 C153 C66 112.1(9)
C74 C153 H15E 109.2
C66 C153 H15E 109.2
C74 C153 H15F 109.2
C66 C153 H15F 109.2
H15E C153 H15F 107.9
C86 C161 C138 110.9(9)
C86 C161 H16A 109.5
C138 C161 H16A 109.5
C86 C161 H16B 109.5
C138 C161 H16B 109.5
H16A C161 H16B 108
C74 C162 C105 106.6(8)
C74 C162 H16C 110.4
C105 C162 H16C 110.4
C74 C162 H16D 110.4
C105 C162 H16D 110.4
H16C C162 H16D 108.6
C125 C165 H16E 109.5
C125 C165 H16F 109.5
H16E C165 H16F 109.5
C125 C165 H16G 109.5
H16E C165 H16G 109.5
H16F C165 H16G 109.5
N71 C201 C104 114.9(8)
N71 C201 C102 105.8(8)
C104 C201 C102 108.4(8)
N71 C201 H201 109.2
C104 C201 H201 109.2
C102 C201 H201 109.2
N81 C202 C145 129.0(12)
N81 C202 C88 114.7(11)
C145 C202 C88 116.3(10)
F65 C203 F66 106.6(12)
F65 C203 F67 106.4(11)
F66 C203 F67 106.8(12)
F65 C203 C92 113.2(11)
F66 C203 C92 110.4(11)
F67 C203 C92 113.0(11)
O6 Al1 O22 125.1(4)
O6 Al1 O16 96.0(4)
O22 Al1 O16 96.0(4)
O6 Al1 N57 123.7(4)
O22 Al1 N57 109.8(4)
O16 Al1 N57 89.3(4)
O6 Al1 N85 93.6(4)
O22 Al1 N85 89.5(4)
O16 Al1 N85 163.5(4)
N57 Al1 N85 74.2(4)
O32 Al2 O5 123.2(4)
O32 Al2 O203 100.5(4)
O5 Al2 O203 98.0(4)
O32 Al2 N71 126.0(4)
O5 Al2 N71 107.3(4)
O203 Al2 N71 89.4(4)
O32 Al2 N83 85.8(4)
O5 Al2 N83 90.2(4)
O203 Al2 N83 164.4(4)
N71 Al2 N83 75.4(4)
O47 Al3 O34 124.2(5)
O47 Al3 O20 100.1(4)
O34 Al3 O20 96.7(4)
O47 Al3 N23 120.0(5)
O34 Al3 N23 113.4(4)
O20 Al3 N23 87.7(4)
O47 Al3 N26 89.5(4)
O34 Al3 N26 88.6(4)
O20 Al3 N26 163.6(4)
N23 Al3 N26 76.0(4)
O106 Al4 O15 123.5(4)
O106 Al4 O73 97.7(4)
O15 Al4 O73 96.1(4)
O106 Al4 N81 118.0(4)
O15 Al4 N81 116.9(4)
O73 Al4 N81 88.5(4)
O106 Al4 N25 95.5(4)
O15 Al4 N25 87.5(4)
O73 Al4 N25 161.4(4)
N81 Al4 N25 73.7(4)
C101 O203 Al2 126.3(7)
F77 C222 F76 106.5(10)
F77 C222 F75 107.8(11)
F76 C222 F75 106.4(11)
F77 C222 C77 113.9(11)
F76 C222 C77 109.7(11)
F75 C222 C77 112.2(10)
F81 C221 F83 108.4(12)
F81 C221 F82 107.0(12)
F83 C221 F82 103.7(11)
F81 C221 C122 114.5(11)
F83 C221 C122 110.7(11)
F82 C221 C122 111.9(12)
C125 C231 H23A 109.5
C125 C231 H23B 109.5
H23A C231 H23B 109.5
C125 C231 H23C 109.5
H23A C231 H23C 109.5
H23B C231 H23C 109.5
F72 C232 F71 106.8(10)
F72 C232 F73 103.9(10)
F71 C232 F73 108.0(11)
F72 C232 C101 113.5(10)
F71 C232 C101 113.1(11)
F73 C232 C101 111.0(10)

loop_
_geom_bond_atom_site_label_1
_geom_bond_atom_site_label_2
_geom_bond_distance
O5 C134 1.376(13)
O5 Al2 1.769(8)
O6 C94 1.430(13)
O6 Al1 1.703(8)
C211 N85 1.317(13)
C211 C121 1.475(17)
C211 C61 1.529(17)
C212 O73 1.368(13)
C212 C38 1.529(15)
C212 C88 1.550(15)
C212 C113 1.584(17)
C213 C142 1.515(15)
C213 C104 1.525(16)
C213 H21A 0.99
C213 H21B 0.99
C214 C94 1.485(16)
C214 H21C 0.98
C214 H21D 0.98
C214 H21E 0.98
O15 C79 1.381(13)
O15 Al4 1.744(8)
O16 C96 1.379(12)
O16 Al1 1.813(8)
F86 C38 1.328(14)
O20 C122 1.382(13)
O20 Al3 1.806(8)
O22 C92 1.370(12)
O22 Al1 1.773(8)
N23 C72 1.285(14)
N23 C105 1.490(14)
N23 Al3 2.009(10)
N25 C131 1.271(13)
N25 C141 1.488(13)
N25 Al4 2.232(10)
N26 C116 1.296(14)
N26 C98 1.507(14)
N26 Al3 2.107(11)
F85 C38 1.349(13)
F83 C221 1.334(15)
O32 C125 1.410(14)
O32 Al2 1.725(9)
O34 C77 1.369(13)
O34 Al3 1.777(8)
F81 C221 1.329(15)
F82 C221 1.370(14)
C38 F87 1.350(14)
F77 C222 1.309(16)
O47 C80 1.403(14)
O47 Al3 1.717(9)
C50 F55 1.328(14)
C50 F57 1.329(17)
C50 F56 1.357(14)
C50 C122 1.546(15)
F75 C222 1.348(13)
N57 C69 1.289(14)
N57 C118 1.449(13)
N57 Al1 2.031(10)
C59 F41 1.338(13)
C59 F42 1.351(13)
C59 F43 1.368(15)
C59 C92 1.500(18)
C61 C92 1.525(17)
C61 H61A 0.99
C61 H61B 0.99
C64 C103 1.524(16)
C64 C134 1.564(17)
C64 H64A 0.99
C64 H64B 0.99
C66 C98 1.513(15)
C66 C153 1.547(15)
C66 H66A 0.99
C66 H66B 0.99
C68 C80 1.519(17)
C68 H68A 0.98
C68 H68B 0.98
C68 H68C 0.98
C69 C146 1.492(15)
C69 C82 1.512(17)
N71 C132 1.292(13)
N71 C201 1.466(14)
N71 Al2 2.021(10)
C72 C99 1.505(17)
C72 C137 1.513(16)
O73 Al4 1.817(9)
C74 C162 1.514(15)
C74 C153 1.546(14)
C74 H74A 0.99
C74 H74B 0.99
C76 C139 1.531(17)
C76 H76A 0.98
C76 H76B 0.98
C76 H76C 0.98
C77 C78 1.519(19)
C77 C222 1.538(16)
C77 C90 1.555(18)
C78 F31 1.330(15)
C78 F33 1.358(13)
C78 F32 1.374(15)
C79 C84 1.495(15)
C79 C127 1.566(18)
C79 C117 1.585(17)
C80 C129 1.509(18)
C80 H80 1
N81 C202 1.280(14)
N81 C114 1.505(14)
N81 Al4 1.993(11)
C82 C96 1.509(16)
C82 H82A 0.99
C82 H82B 0.99
N83 C103 1.276(13)
N83 C102 1.436(13)
N83 Al2 2.067(10)
C84 F35 1.329(15)
C84 F37 1.346(15)
C84 F36 1.368(12)
N85 C115 1.477(13)
N85 Al1 2.120(10)
C86 C141 1.540(15)
C86 C161 1.546(14)
C86 H86A 0.99
C86 H86B 0.99
C88 C202 1.502(16)
C88 H88A 0.99
C88 H88B 0.99
C90 C116 1.486(17)
C90 H90A 0.99
C90 H90B 0.99
F76 C222 1.329(16)
C92 C203 1.553(17)
C93 F23 1.305(15)
C93 F22 1.344(14)
C93 F21 1.360(16)
C93 C134 1.545(17)
C94 C128 1.512(15)
C94 H94 1
C95 C119 1.506(17)
C95 C118 1.541(13)
C95 H95A 0.99
C95 H95B 0.99
C96 C123 1.521(18)
C96 C136 1.579(15)
C98 C105 1.547(13)
C98 H98 1
C99 C122 1.544(16)
C99 H99A 0.99
C99 H99B 0.99
C101 O203 1.382(13)
C101 C151 1.516(16)
C101 C232 1.535(16)
C101 C147 1.543(19)
C102 C144 1.536(15)
C102 C201 1.549(12)
C102 H102 1
C103 C135 1.512(16)
C104 C201 1.536(13)
C104 H10A 0.99
C104 H10B 0.99
C105 C162 1.544(14)
C105 H105 1
O106 C139 1.445(13)
O106 Al4 1.707(8)
C107 C115 1.501(16)
C107 C152 1.523(15)
C107 H10C 0.99
C107 H10D 0.99
C109 C139 1.521(16)
C109 H10E 0.98
C109 H10F 0.98
C109 H10G 0.98
C112 F12 1.355(14)
C112 F13 1.356(14)
C112 F11 1.358(16)
C112 C134 1.488(16)
C113 F46 1.313(13)
C113 F45 1.357(13)
C113 F47 1.359(12)
C114 C133 1.513(15)
C114 C141 1.539(13)
C114 H114 1
C115 C118 1.536(12)
C115 H115 1
C116 C124 1.477(16)
C117 C131 1.480(17)
C117 H11A 0.99
C117 H11B 0.99
C118 H118 1
C119 C152 1.525(14)
C119 H11C 0.99
C119 H11D 0.99
C121 H12A 0.98
C121 H12B 0.98
C121 H12C 0.98
C122 C221 1.55(2)
C123 F16 1.305(14)
C123 F17 1.351(13)
C123 F15 1.356(13)
C124 H12D 0.98
C124 H12E 0.98
C124 H12F 0.98
C125 C165 1.529(16)
C125 C231 1.540(17)
C125 H125 1
C126 C132 1.495(15)
C126 H12G 0.98
C126 H12H 0.98
C126 H12I 0.98
C127 F27 1.310(15)
C127 F26 1.336(13)
C127 F25 1.361(12)
C128 H12J 0.98
C128 H12K 0.98
C128 H12L 0.98
C129 H12M 0.98
C129 H12N 0.98
C129 H12O 0.98
C131 C143 1.519(16)
C132 C151 1.500(17)
C133 C138 1.560(16)
C133 H13A 0.99
C133 H13B 0.99
C135 H13C 0.98
C135 H13D 0.98
C135 H13E 0.98
C136 F63 1.329(14)
C136 F62 1.337(13)
C136 F61 1.342(13)
C137 H13F 0.98
C137 H13G 0.98
C137 H13H 0.98
C138 C161 1.547(13)
C138 H13I 0.99
C138 H13J 0.99
C139 H139 1
C141 H141 1
C142 C144 1.510(15)
C142 H14A 0.99
C142 H14B 0.99
C143 H14C 0.98
C143 H14D 0.98
C143 H14E 0.98
C144 H14F 0.99
C144 H14G 0.99
C145 C202 1.500(16)
C145 H14H 0.98
C145 H14I 0.98
C145 H14J 0.98
C146 H14K 0.98
C146 H14L 0.98
C146 H14M 0.98
C147 F52 1.306(15)
C147 F53 1.346(15)
C147 F51 1.356(15)
C151 H15A 0.99
C151 H15B 0.99
C152 H15C 0.99
C152 H15D 0.99
C153 H15E 0.99
C153 H15F 0.99
C161 H16A 0.99
C161 H16B 0.99
C162 H16C 0.99
C162 H16D 0.99
C165 H16E 0.98
C165 H16F 0.98
C165 H16G 0.98
C201 H201 1
C203 F65 1.326(16)
C203 F66 1.335(16)
C203 F67 1.344(14)
F71 C232 1.330(14)
F72 C232 1.329(13)
F73 C232 1.333(15)
Al2 O203 1.805(9)
C231 H23A 0.98
C231 H23B 0.98
C231 H23C 0.98

loop_
_geom_torsion_atom_site_label_1
_geom_torsion_atom_site_label_2
_geom_torsion_atom_site_label_3
_geom_torsion_atom_site_label_4
_geom_torsion
O73 C212 C38 F86 -69.7(13)
C88 C212 C38 F86 163.6(10)
C113 C212 C38 F86 46.9(13)
O73 C212 C38 F85 169.9(11)
C88 C212 C38 F85 43.3(14)
C113 C212 C38 F85 -73.4(13)
O73 C212 C38 F87 51.4(13)
C88 C212 C38 F87 -75.3(12)
C113 C212 C38 F87 168.0(9)
N85 C211 C61 C92 -58.8(13)
C121 C211 C61 C92 125.8(12)
C118 N57 C69 C146 4.7(15)
Al1 N57 C69 C146 172.1(7)
C118 N57 C69 C82 -172.2(8)
Al1 N57 C69 C82 -4.8(13)
C105 N23 C72 C99 -177.0(10)
Al3 N23 C72 C99 4.7(13)
C105 N23 C72 C137 3.2(19)
Al3 N23 C72 C137 -175.1(8)
C38 C212 O73 Al4 -126.7(9)
C88 C212 O73 Al4 -3.2(13)
C113 C212 O73 Al4 116.4(8)
Al3 O34 C77 C78 106.6(12)
Al3 O34 C77 C222 -136.0(10)
Al3 O34 C77 C90 -13.7(15)
O34 C77 C78 F31 63.2(14)
C222 C77 C78 F31 -52.9(14)
C90 C77 C78 F31 -173.3(9)
O34 C77 C78 F33 -173.4(10)
C222 C77 C78 F33 70.5(14)
C90 C77 C78 F33 -49.9(14)
O34 C77 C78 F32 -55.5(14)
C222 C77 C78 F32 -171.6(10)
C90 C77 C78 F32 68.0(12)
Al4 O15 C79 C84 -122.6(11)
Al4 O15 C79 C127 118.6(11)
Al4 O15 C79 C117 1.7(17)
Al3 O47 C80 C129 -116.8(11)
Al3 O47 C80 C68 116.7(11)
N57 C69 C82 C96 -50.0(13)
C146 C69 C82 C96 132.9(10)
O15 C79 C84 F35 -56.0(14)
C127 C79 C84 F35 60.1(13)
C117 C79 C84 F35 179.1(10)
O15 C79 C84 F37 65.4(13)
C127 C79 C84 F37 -178.6(10)
C117 C79 C84 F37 -59.5(12)
O15 C79 C84 F36 -178.7(11)
C127 C79 C84 F36 -62.7(14)
C117 C79 C84 F36 56.4(14)
C121 C211 N85 C115 3.4(19)
C61 C211 N85 C115 -171.4(9)
C121 C211 N85 Al1 -155.3(10)
C61 C211 N85 Al1 29.9(14)
O73 C212 C88 C202 -54.7(12)
C38 C212 C88 C202 68.6(12)
C113 C212 C88 C202 -174.3(9)
O34 C77 C90 C116 -47.6(14)
C78 C77 C90 C116 -168.2(9)
C222 C77 C90 C116 72.5(12)
Al1 O22 C92 C59 -120.5(11)
Al1 O22 C92 C61 -0.9(17)
Al1 O22 C92 C203 121.3(11)
F41 C59 C92 O22 -179.5(10)
F42 C59 C92 O22 61.6(13)
F43 C59 C92 O22 -57.6(13)
F41 C59 C92 C61 55.1(13)
F42 C59 C92 C61 -63.9(11)
F43 C59 C92 C61 177.0(9)
F41 C59 C92 C203 -64.3(14)
F42 C59 C92 C203 176.7(10)
F43 C59 C92 C203 57.6(13)
C211 C61 C92 O22 46.2(14)
C211 C61 C92 C59 166.2(9)
C211 C61 C92 C203 -73.9(12)
Al1 O6 C94 C214 104.8(12)
Al1 O6 C94 C128 -132.4(10)
Al1 O16 C96 C82 1.1(14)
Al1 O16 C96 C123 -123.0(9)
Al1 O16 C96 C136 120.9(9)
C69 C82 C96 O16 53.4(13)
C69 C82 C96 C123 176.3(9)
C69 C82 C96 C136 -64.6(12)
C116 N26 C98 C66 -71.7(13)
Al3 N26 C98 C66 124.0(8)
C116 N26 C98 C105 168.1(10)
Al3 N26 C98 C105 3.8(9)
C153 C66 C98 N26 -173.2(8)
C153 C66 C98 C105 -56.5(11)
N23 C72 C99 C122 51.9(13)
C137 C72 C99 C122 -128.3(10)
C103 N83 C102 C144 10.1(17)
Al2 N83 C102 C144 -173.2(8)
C103 N83 C102 C201 -117.6(12)
Al2 N83 C102 C201 59.1(8)
C102 N83 C103 C135 11(2)
Al2 N83 C103 C135 -164.9(10)
C102 N83 C103 C64 -167.2(10)
Al2 N83 C103 C64 16.7(14)
C134 C64 C103 N83 -54.6(14)
C134 C64 C103 C135 126.7(11)
C142 C213 C104 C201 53.4(12)
C72 N23 C105 C162 13.5(17)
Al3 N23 C105 C162 -167.9(8)
C72 N23 C105 C98 -115.5(12)
Al3 N23 C105 C98 63.0(8)
N26 C98 C105 N23 -40.7(10)
C66 C98 C105 N23 -162.7(9)
N26 C98 C105 C162 -176.0(8)
C66 C98 C105 C162 62.0(11)
O73 C212 C113 F46 51.3(12)
C38 C212 C113 F46 -66.4(12)
C88 C212 C113 F46 175.5(9)
O73 C212 C113 F45 173.6(9)
C38 C212 C113 F45 55.9(12)
C88 C212 C113 F45 -62.1(12)
O73 C212 C113 F47 -68.4(11)
C38 C212 C113 F47 173.9(9)
C88 C212 C113 F47 55.9(12)
C202 N81 C114 C133 15.2(16)
Al4 N81 C114 C133 -165.8(8)
C202 N81 C114 C141 -111.0(12)
Al4 N81 C114 C141 68.0(8)
C211 N85 C115 C107 26.2(16)
Al1 N85 C115 C107 -171.3(9)
C211 N85 C115 C118 -105.1(12)
Al1 N85 C115 C118 57.4(8)
C152 C107 C115 N85 166.4(9)
C152 C107 C115 C118 -64.3(12)
C98 N26 C116 C124 2.3(18)
Al3 N26 C116 C124 165.2(9)
C98 N26 C116 C90 178.2(9)
Al3 N26 C116 C90 -18.9(14)
C77 C90 C116 N26 62.0(14)
C77 C90 C116 C124 -121.8(12)
O15 C79 C117 C131 -49.7(14)
C84 C79 C117 C131 73.0(13)
C127 C79 C117 C131 -166.0(9)
C69 N57 C118 C115 161.4(9)
Al1 N57 C118 C115 -6.4(9)
C69 N57 C118 C95 -80.3(12)
Al1 N57 C118 C95 111.9(8)
N85 C115 C118 N57 -34.0(10)
C107 C115 C118 N57 -172.1(8)
N85 C115 C118 C95 -158.6(9)
C107 C115 C118 C95 63.3(11)
C119 C95 C118 N57 -174.5(9)
C119 C95 C118 C115 -56.0(12)
C118 C95 C119 C152 52.6(12)
Al3 O20 C122 C99 -3.1(13)
Al3 O20 C122 C50 -126.4(10)
Al3 O20 C122 C221 116.7(10)
C72 C99 C122 O20 -54.4(12)
C72 C99 C122 C50 67.3(13)
C72 C99 C122 C221 -173.4(10)
F55 C50 C122 O20 -54.8(15)
F57 C50 C122 O20 67.0(14)
F56 C50 C122 O20 -175.5(12)
F55 C50 C122 C99 -179.8(11)
F57 C50 C122 C99 -58.0(14)
F56 C50 C122 C99 59.5(15)
F55 C50 C122 C221 61.0(15)
F57 C50 C122 C221 -177.2(11)
F56 C50 C122 C221 -59.7(15)
O16 C96 C123 F16 -49.9(13)
C82 C96 C123 F16 -175.4(9)
C136 C96 C123 F16 64.9(12)
O16 C96 C123 F17 -174.0(9)
C82 C96 C123 F17 60.5(13)
C136 C96 C123 F17 -59.2(12)
O16 C96 C123 F15 71.3(11)
C82 C96 C123 F15 -54.1(12)
C136 C96 C123 F15 -173.8(9)
Al2 O32 C125 C165 -138.1(9)
Al2 O32 C125 C231 103.6(11)
O15 C79 C127 F27 59.6(12)
C84 C79 C127 F27 -58.1(12)
C117 C79 C127 F27 -179.8(9)
O15 C79 C127 F26 -60.1(13)
C84 C79 C127 F26 -177.8(10)
C117 C79 C127 F26 60.5(12)
O15 C79 C127 F25 -178.7(10)
C84 C79 C127 F25 63.7(13)
C117 C79 C127 F25 -58.0(12)
C141 N25 C131 C117 -178.5(9)
Al4 N25 C131 C117 -24.6(15)
C141 N25 C131 C143 -0.8(18)
Al4 N25 C131 C143 153.1(9)
C79 C117 C131 N25 60.5(14)
C79 C117 C131 C143 -117.5(11)
C201 N71 C132 C126 1.2(15)
Al2 N71 C132 C126 171.2(8)
C201 N71 C132 C151 -176.7(8)
Al2 N71 C132 C151 -6.7(12)
N81 C114 C133 C138 176.1(9)
C141 C114 C133 C138 -61.3(10)
Al2 O5 C134 C112 129.7(10)
Al2 O5 C134 C93 -109.1(12)
Al2 O5 C134 C64 6.9(16)
F12 C112 C134 O5 52.6(14)
F13 C112 C134 O5 173.7(11)
F11 C112 C134 O5 -67.0(13)
F12 C112 C134 C93 -65.2(14)
F13 C112 C134 C93 55.8(15)
F11 C112 C134 C93 175.1(11)
F12 C112 C134 C64 177.7(10)
F13 C112 C134 C64 -61.3(14)
F11 C112 C134 C64 58.0(13)
F23 C93 C134 O5 53.5(14)
F22 C93 C134 O5 173.2(11)
F21 C93 C134 O5 -68.0(13)
F23 C93 C134 C112 173.0(11)
F22 C93 C134 C112 -67.3(15)
F21 C93 C134 C112 51.5(14)
F23 C93 C134 C64 -67.6(13)
F22 C93 C134 C64 52.1(14)
F21 C93 C134 C64 170.9(9)
C103 C64 C134 O5 44.0(14)
C103 C64 C134 C112 -78.6(12)
C103 C64 C134 C93 160.4(10)
O16 C96 C136 F63 -52.0(13)
C82 C96 C136 F63 70.5(12)
C123 C96 C136 F63 -168.5(9)
O16 C96 C136 F62 69.0(13)
C82 C96 C136 F62 -168.6(10)
C123 C96 C136 F62 -47.6(13)
O16 C96 C136 F61 -169.7(11)
C82 C96 C136 F61 -47.3(14)
C123 C96 C136 F61 73.7(13)
C114 C133 C138 C161 58.9(12)
Al4 O106 C139 C109 130.5(10)
Al4 O106 C139 C76 -107.4(12)
C131 N25 C141 C114 162.2(10)
Al4 N25 C141 C114 6.0(9)
C131 N25 C141 C86 -77.5(12)
Al4 N25 C141 C86 126.3(7)
N81 C114 C141 N25 -43.4(10)
C133 C114 C141 N25 -176.6(8)
N81 C114 C141 C86 -164.3(8)
C133 C114 C141 C86 62.5(11)
C161 C86 C141 N25 -175.0(8)
C161 C86 C141 C114 -57.0(11)
C104 C213 C142 C144 -54.3(13)
C213 C142 C144 C102 58.4(13)
N83 C102 C144 C142 170.1(9)
C201 C102 C144 C142 -63.2(11)
O203 C101 C147 F52 178.4(11)
C151 C101 C147 F52 53.5(15)
C232 C101 C147 F52 -64.4(15)
O203 C101 C147 F53 -59.7(13)
C151 C101 C147 F53 175.4(9)
C232 C101 C147 F53 57.4(14)
O203 C101 C147 F51 56.6(14)
C151 C101 C147 F51 -68.3(14)
C232 C101 C147 F51 173.7(11)
N71 C132 C151 C101 -46.5(13)
C126 C132 C151 C101 135.4(10)
O203 C101 C151 C132 51.4(14)
C232 C101 C151 C132 -68.9(13)
C147 C101 C151 C132 173.3(10)
C115 C107 C152 C119 56.9(13)
C95 C119 C152 C107 -52.5(13)
C162 C74 C153 C66 -56.5(13)
C98 C66 C153 C74 54.1(12)
C141 C86 C161 C138 54.8(12)
C133 C138 C161 C86 -57.1(13)
C153 C74 C162 C105 57.2(12)
N23 C105 C162 C74 173.4(9)
C98 C105 C162 C74 -60.1(11)
C132 N71 C201 C104 -74.3(12)
Al2 N71 C201 C104 115.1(8)
C132 N71 C201 C102 166.1(8)
Al2 N71 C201 C102 -4.4(9)
C213 C104 C201 N71 -176.1(8)
C213 C104 C201 C102 -58.0(11)
N83 C102 C201 N71 -35.7(10)
C144 C102 C201 N71 -172.6(7)
N83 C102 C201 C104 -159.5(8)
C144 C102 C201 C104 63.7(11)
C114 N81 C202 C145 1.0(19)
Al4 N81 C202 C145 -177.9(8)
C114 N81 C202 C88 -178.9(9)
Al4 N81 C202 C88 2.3(14)
C212 C88 C202 N81 53.1(13)
C212 C88 C202 C145 -126.8(10)
O22 C92 C203 F65 52.9(14)
C59 C92 C203 F65 -63.3(14)
C61 C92 C203 F65 179.1(10)
O22 C92 C203 F66 -66.5(14)
C59 C92 C203 F66 177.3(11)
C61 C92 C203 F66 59.7(13)
O22 C92 C203 F67 174.0(12)
C59 C92 C203 F67 57.8(15)
C61 C92 C203 F67 -59.8(15)
C94 O6 Al1 O22 -73.9(12)
C94 O6 Al1 O16 -175.5(10)
C94 O6 Al1 N57 91.4(11)
C94 O6 Al1 N85 18.0(11)
C92 O22 Al1 O6 72.9(12)
C92 O22 Al1 O16 174.5(10)
C92 O22 Al1 N57 -94.1(11)
C92 O22 Al1 N85 -21.1(11)
C96 O16 Al1 O6 -163.7(9)
C96 O16 Al1 O22 70.0(9)
C96 O16 Al1 N57 -39.8(9)
C96 O16 Al1 N85 -38.5(18)
C69 N57 Al1 O6 139.1(8)
C118 N57 Al1 O6 -53.2(8)
C69 N57 Al1 O22 -53.7(9)
C118 N57 Al1 O22 114.0(7)
C69 N57 Al1 O16 42.4(8)
C118 N57 Al1 O16 -149.9(7)
C69 N57 Al1 N85 -137.2(9)
C118 N57 Al1 N85 30.5(6)
C211 N85 Al1 O6 -120.3(10)
C115 N85 Al1 O6 77.0(6)
C211 N85 Al1 O22 4.8(10)
C115 N85 Al1 O22 -157.9(6)
C211 N85 Al1 O16 114.3(15)
C115 N85 Al1 O16 -48.4(16)
C211 N85 Al1 N57 115.6(10)
C115 N85 Al1 N57 -47.0(6)
C125 O32 Al2 O5 101.3(10)
C125 O32 Al2 O203 -5.6(10)
C125 O32 Al2 N71 -102.6(10)
C125 O32 Al2 N83 -171.2(9)
C134 O5 Al2 O32 51.5(12)
C134 O5 Al2 O203 159.7(10)
C134 O5 Al2 N71 -108.4(11)
C134 O5 Al2 N83 -33.6(11)
C132 N71 Al2 O32 145.0(8)
C201 N71 Al2 O32 -44.6(8)
C132 N71 Al2 O5 -55.8(9)
C201 N71 Al2 O5 114.6(7)
C132 N71 Al2 O203 42.4(8)
C201 N71 Al2 O203 -147.1(7)
C132 N71 Al2 N83 -141.4(8)
C201 N71 Al2 N83 29.0(6)
C103 N83 Al2 O32 -102.3(10)
C102 N83 Al2 O32 80.7(6)
C103 N83 Al2 O5 20.9(10)
C102 N83 Al2 O5 -156.0(6)
C103 N83 Al2 O203 143.1(14)
C102 N83 Al2 O203 -33.8(18)
C103 N83 Al2 N71 128.8(10)
C102 N83 Al2 N71 -48.2(6)
C80 O47 Al3 O34 -95.6(11)
C80 O47 Al3 O20 9.7(12)
C80 O47 Al3 N23 102.9(11)
C80 O47 Al3 N26 176.4(11)
C77 O34 Al3 O47 -46.1(12)
C77 O34 Al3 O20 -153.1(10)
C77 O34 Al3 N23 116.4(10)
C77 O34 Al3 N26 42.4(11)
C122 O20 Al3 O47 164.0(8)
C122 O20 Al3 O34 -69.5(9)
C122 O20 Al3 N23 43.9(9)
C122 O20 Al3 N26 38.6(19)
C72 N23 Al3 O47 -146.7(8)
C105 N23 Al3 O47 34.6(8)
C72 N23 Al3 O34 50.0(10)
C105 N23 Al3 O34 -128.7(6)
C72 N23 Al3 O20 -46.3(9)
C105 N23 Al3 O20 135.0(6)
C72 N23 Al3 N26 132.2(9)
C105 N23 Al3 N26 -46.6(6)
C116 N26 Al3 O47 98.9(10)
C98 N26 Al3 O47 -97.3(7)
C116 N26 Al3 O34 -25.3(10)
C98 N26 Al3 O34 138.5(7)
C116 N26 Al3 O20 -134.5(14)
C98 N26 Al3 O20 29.3(18)
C116 N26 Al3 N23 -140.0(10)
C98 N26 Al3 N23 23.9(7)
C139 O106 Al4 O15 71.4(13)
C139 O106 Al4 O73 173.9(11)
C139 O106 Al4 N81 -93.7(12)
C139 O106 Al4 N25 -19.2(12)
C79 O15 Al4 O106 -70.2(13)
C79 O15 Al4 O73 -173.6(11)
C79 O15 Al4 N81 95.0(12)
C79 O15 Al4 N25 24.7(12)
C212 O73 Al4 O106 160.7(8)
C212 O73 Al4 O15 -74.2(9)
C212 O73 Al4 N81 42.6(8)
C212 O73 Al4 N25 25.9(17)
C202 N81 Al4 O106 -142.5(9)
C114 N81 Al4 O106 38.4(8)
C202 N81 Al4 O15 51.4(10)
C114 N81 Al4 O15 -127.7(6)
C202 N81 Al4 O73 -44.6(9)
C114 N81 Al4 O73 136.3(6)
C202 N81 Al4 N25 129.9(10)
C114 N81 Al4 N25 -49.2(6)
C131 N25 Al4 O106 110.2(10)
C141 N25 Al4 O106 -93.6(7)
C131 N25 Al4 O15 -13.2(10)
C141 N25 Al4 O15 143.0(7)
C131 N25 Al4 O73 -114.7(14)
C141 N25 Al4 O73 41.5(15)
C131 N25 Al4 N81 -132.1(10)
C141 N25 Al4 N81 24.0(6)
C151 C101 O203 Al2 0.8(15)
C232 C101 O203 Al2 121.8(9)
C147 C101 O203 Al2 -120.6(10)
O32 Al2 O203 C101 -164.7(9)
O5 Al2 O203 C101 69.3(10)
N71 Al2 O203 C101 -38.1(9)
N83 Al2 O203 C101 -52(2)
O34 C77 C222 F77 -51.3(14)
C78 C77 C222 F77 65.9(13)
C90 C77 C222 F77 -175.2(10)
O34 C77 C222 F76 68.0(14)
C78 C77 C222 F76 -174.8(11)
C90 C77 C222 F76 -56.0(13)
O34 C77 C222 F75 -174.1(12)
C78 C77 C222 F75 -56.9(15)
C90 C77 C222 F75 62.0(14)
O20 C122 C221 F81 63.5(13)
C99 C122 C221 F81 -173.4(10)
C50 C122 C221 F81 -52.8(15)
O20 C122 C221 F83 -59.3(13)
C99 C122 C221 F83 63.7(13)
C50 C122 C221 F83 -175.7(10)
O20 C122 C221 F82 -174.5(10)
C99 C122 C221 F82 -51.4(14)
C50 C122 C221 F82 69.2(13)
O203 C101 C232 F72 51.8(14)
C151 C101 C232 F72 176.1(11)
C147 C101 C232 F72 -66.3(14)
O203 C101 C232 F71 173.6(11)
C151 C101 C232 F71 -62.1(15)
C147 C101 C232 F71 55.5(14)
O203 C101 C232 F73 -64.9(13)
C151 C101 C232 F73 59.5(14)
C147 C101 C232 F73 177.1(11)
